data_7036564
loop_
_publ_author_name
'G\'omez-Iglesias, Patricia'
'Mart\'in-Alvarez, Jose Miguel'
'Miguel, Daniel'
'Villafa\~ne, Fernando'

_publ_section_title
;
 Amidino ligands obtained from the coupling of 1-methylcytosine and
 nitrile: a new method to incorporate biomolecules into luminescent
 Re(CO)3 complexes.
;
_journal_issue 40
_journal_name_full 'Dalton transactions (Cambridge, England : 2003)'
_journal_page_first 17478
_journal_page_last 17481
_journal_paper_doi 10.1039/c5dt03221k
_journal_volume 44
_journal_year 2015
_chemical_formula_moiety 'C12 H13 N5 O4 Re, B F4'
_chemical_formula_sum 'C12 H13 B F4 N5 O4 Re'
_chemical_formula_weight 564.28
_chemical_name_systematic
;
 ?
;
_space_group_crystal_system orthorhombic
_space_group_IT_number 61
_space_group_name_Hall '-P 2ac 2ab'
_space_group_name_H-M_alt 'P b c a'
_symmetry_space_group_name_Hall '-P 2ac 2ab'
_symmetry_space_group_name_H-M 'P b c a'
_atom_sites_solution_hydrogens geom
_atom_sites_solution_primary iterative
_audit_creation_date 2015-07-27
_audit_creation_method
;
Olex2 1.2
(compiled 2015.01.26 svn.r3150 for OlexSys, GUI svn.r4998)
;
_audit_update_record
;
2015-07-28 deposited with the CCDC.
2015-09-16 downloaded from the CCDC.
;
_cell_angle_alpha 90
_cell_angle_beta 90
_cell_angle_gamma 90
_cell_formula_units_Z 8
_cell_length_a 14.4724(3)
_cell_length_b 12.4285(2)
_cell_length_c 20.5504(5)
_cell_measurement_reflns_used 3592
_cell_measurement_temperature 293(2)
_cell_measurement_theta_max 27.9050
_cell_measurement_theta_min 2.9300
_cell_volume 3696.41(13)
_computing_cell_refinement
'CrysAlisPro, Agilent Technologies, Version 1.171.37.31 (release 14-01-2014 CrysAlis171 .NET) (compiled Jan 14 2014,18:38:05)'
_computing_data_collection
;
CrysAlisPro, Agilent Technologies,
Version 1.171.37.31 (release 14-01-2014 CrysAlis171 .NET)
(compiled Jan 14 2014,18:38:05)
;
_computing_data_reduction
'CrysAlisPro, Agilent Technologies, Version 1.171.37.31 (release 14-01-2014 CrysAlis171 .NET) (compiled Jan 14 2014,18:38:05)'
_computing_molecular_graphics 'Olex2 (Dolomanov et al., 2009)'
_computing_publication_material 'Olex2 (Dolomanov et al., 2009)'
_computing_structure_refinement 'ShelXL (Sheldrick, 2008)'
_computing_structure_solution 'olex2.solve (Bourhis et al., 2015)'
_diffrn_ambient_temperature 293(2)
_diffrn_detector 'CCD plate'
_diffrn_detector_area_resol_mean 10.4757
_diffrn_detector_type Atlas
_diffrn_measured_fraction_theta_full 0.992
_diffrn_measured_fraction_theta_max 0.813
_diffrn_measurement_details
;
  1 omega   26.00   82.00   1.0000  129.8050
omega____ theta____ kappa____ phi______ frames
    -        9.7850    0.0000  150.0000 56

  2 omega  -54.00  -11.00   1.0000  129.8050
omega____ theta____ kappa____ phi______ frames
    -        9.7850    0.0000  150.0000 43
;
_diffrn_measurement_device 'four-circle diffractometer'
_diffrn_measurement_device_type 'SuperNova, Dual, Cu at zero, Atlas'
_diffrn_measurement_method '\w scans'
_diffrn_orient_matrix_UB_11 0.0144937000
_diffrn_orient_matrix_UB_12 0.0061886000
_diffrn_orient_matrix_UB_13 -0.0327579000
_diffrn_orient_matrix_UB_21 -0.0337809000
_diffrn_orient_matrix_UB_22 -0.0378984000
_diffrn_orient_matrix_UB_23 -0.0100044000
_diffrn_orient_matrix_UB_31 -0.0324158000
_diffrn_orient_matrix_UB_32 0.0422357000
_diffrn_orient_matrix_UB_33 -0.0041991000
_diffrn_radiation_monochromator mirror
_diffrn_radiation_probe x-ray
_diffrn_radiation_type MoK\a
_diffrn_radiation_wavelength 0.71073
_diffrn_reflns_av_R_equivalents 0.0270
_diffrn_reflns_av_unetI/netI 0.0366
_diffrn_reflns_laue_measured_fraction_full 0.992
_diffrn_reflns_laue_measured_fraction_max 0.813
_diffrn_reflns_limit_h_max 19
_diffrn_reflns_limit_h_min -17
_diffrn_reflns_limit_k_max 16
_diffrn_reflns_limit_k_min -13
_diffrn_reflns_limit_l_max 25
_diffrn_reflns_limit_l_min -16
_diffrn_reflns_number 9372
_diffrn_reflns_point_group_measured_fraction_full 0.992
_diffrn_reflns_point_group_measured_fraction_max 0.813
_diffrn_reflns_theta_full 25.242
_diffrn_reflns_theta_max 29.003
_diffrn_reflns_theta_min 2.377
_diffrn_source 'SuperNova (Mo) X-ray Source'
_exptl_absorpt_coefficient_mu 6.641
_exptl_absorpt_correction_T_max 0.821
_exptl_absorpt_correction_T_min 0.670
_exptl_absorpt_correction_type gaussian
_exptl_absorpt_process_details
;
CrysAlisPro, Agilent Technologies,
Version 1.171.37.31 (release 14-01-2014 CrysAlis171 .NET)
(compiled Jan 14 2014,18:38:05)
Numerical absorption correction based on gaussian integration over
a multifaceted crystal model
Empirical absorption correction using spherical harmonics,
implemented in SCALE3 ABSPACK scaling algorithm.
;
_exptl_crystal_density_diffrn 2.028
_exptl_crystal_F_000 2144
_exptl_crystal_size_max 0.2338
_exptl_crystal_size_mid 0.1065
_exptl_crystal_size_min 0.0522
_refine_diff_density_max 0.788
_refine_diff_density_min -0.488
_refine_diff_density_rms 0.100
_refine_ls_extinction_method none
_refine_ls_goodness_of_fit_ref 1.029
_refine_ls_hydrogen_treatment constr
_refine_ls_matrix_type full
_refine_ls_number_parameters 275
_refine_ls_number_reflns 3994
_refine_ls_number_restraints 0
_refine_ls_restrained_S_all 1.029
_refine_ls_R_factor_all 0.0540
_refine_ls_R_factor_gt 0.0320
_refine_ls_shift/su_max 0.001
_refine_ls_shift/su_mean 0.000
_refine_ls_structure_factor_coef Fsqd
_refine_ls_weighting_details 'w=1/[\s^2^(Fo^2^)+(0.0323P)^2^+0.5902P] where P=(Fo^2^+2Fc^2^)/3'
_refine_ls_weighting_scheme calc
_refine_ls_wR_factor_gt 0.0659
_refine_ls_wR_factor_ref 0.0753
_reflns_Friedel_coverage 0.000
_reflns_number_gt 2887
_reflns_number_total 3994
_reflns_threshold_expression 'I > 2\s(I)'
_cod_data_source_file c5dt03221k2.cif
_cod_data_source_block 2a
_cod_depositor_comments 'Adding full bibliography for 7036563--7036564.cif.'
_cod_original_cell_volume 3696.40(14)
_cod_database_code 7036564
_shelxl_version_number 2013-3
_chemical_oxdiff_formula 'C12 H13 N5 O4 Re'
_shelx_space_group_comment
;
The symmetry employed for this shelxl refinement is uniquely defined
by the following loop, which should always be used as a source of
symmetry information in preference to the above space-group names.
They are only intended as comments.
;
_reflns_odcompleteness_completeness 96.25
_reflns_odcompleteness_iscentric 1
_reflns_odcompleteness_theta 26.32
_olex2_refinement_description
;
1. Fixed Uiso
 At 1.2 times of:
  All C(H) groups, All N(H) groups
 At 1.5 times of:
  All C(H,H,H) groups
2. Others
 Sof(F2B)=Sof(F3B)=Sof(F4B)=1-FVAR(1)
 Sof(F3A)=Sof(F4A)=Sof(F2A)=FVAR(1)
3.a Aromatic/amide H refined with riding coordinates:
 C12(H12), C13(H13), N3(H3), N4(H4)
3.b Idealised Me refined as rotating group:
 C15(H15A,H15B,H15C), C22(H22A,H22B,H22C), C32(H32A,H32B,H32C)
;
_olex2_submission_special_instructions 'No special instructions were received'

loop_
_space_group_symop_operation_xyz
'x, y, z'
'-x+1/2, -y, z+1/2'
'x+1/2, -y+1/2, -z'
'-x, y+1/2, -z+1/2'
'-x, -y, -z'
'x-1/2, y, -z-1/2'
'-x-1/2, y-1/2, z'
'x, -y-1/2, z-1/2'

loop_
_atom_site_label
_atom_site_type_symbol
_atom_site_fract_x
_atom_site_fract_y
_atom_site_fract_z
_atom_site_U_iso_or_equiv
_atom_site_adp_type
_atom_site_occupancy
_atom_site_site_symmetry_order
_atom_site_calc_flag
_atom_site_refinement_flags_posn
_atom_site_refinement_flags_occupancy
_atom_site_disorder_assembly
_atom_site_disorder_group
C1 C 0.4930(4) 0.1010(5) 0.6966(4) 0.0621(15) Uani 1 1 d . . . .
C2 C 0.3917(4) 0.2772(5) 0.7270(3) 0.0685(17) Uani 1 1 d . . . .
C3 C 0.5727(4) 0.2717(5) 0.7552(3) 0.0648(16) Uani 1 1 d . . . .
C11 C 0.6388(3) 0.0649(4) 0.8328(2) 0.0427(11) Uani 1 1 d . . . .
C12 C 0.6456(4) -0.0447(4) 0.9286(3) 0.0539(13) Uani 1 1 d . . . .
H12 H 0.6809 -0.0794 0.9600 0.065 Uiso 1 1 calc R . . .
C13 C 0.5537(4) -0.0535(4) 0.9297(3) 0.0585(14) Uani 1 1 d . . . .
H13 H 0.5245 -0.0959 0.9608 0.070 Uiso 1 1 calc R . . .
C14 C 0.5015(3) 0.0028(4) 0.8826(3) 0.0436(12) Uani 1 1 d . . . .
C15 C 0.7888(3) 0.0176(5) 0.8780(3) 0.0682(16) Uani 1 1 d . . . .
H15A H 0.8085 -0.0198 0.8396 0.102 Uiso 1 1 calc GR . . .
H15B H 0.8152 -0.0161 0.9157 0.102 Uiso 1 1 calc GR . . .
H15C H 0.8087 0.0912 0.8758 0.102 Uiso 1 1 calc GR . . .
C21 C 0.3366(3) 0.0219(4) 0.8457(3) 0.0467(12) Uani 1 1 d . . . .
C22 C 0.2452(4) -0.0286(5) 0.8609(3) 0.0683(16) Uani 1 1 d . . . .
H22A H 0.2521 -0.1053 0.8628 0.102 Uiso 1 1 calc GR . . .
H22B H 0.2016 -0.0103 0.8275 0.102 Uiso 1 1 calc GR . . .
H22C H 0.2233 -0.0025 0.9020 0.102 Uiso 1 1 calc GR . . .
C31 C 0.4404(4) 0.3066(5) 0.9132(4) 0.0627(16) Uani 1 1 d . . . .
C32 C 0.4336(5) 0.3660(6) 0.9734(4) 0.091(2) Uani 1 1 d . . . .
H32A H 0.4084 0.4360 0.9648 0.136 Uiso 1 1 calc GR . . .
H32B H 0.4939 0.3733 0.9923 0.136 Uiso 1 1 calc GR . . .
H32C H 0.3939 0.3281 1.0030 0.136 Uiso 1 1 calc GR . . .
N1 N 0.5418(2) 0.0647(3) 0.83806(19) 0.0391(9) Uani 1 1 d . . . .
N2 N 0.6870(3) 0.0139(3) 0.8825(2) 0.0472(10) Uani 1 1 d . . . .
N3 N 0.4070(3) -0.0094(3) 0.8868(2) 0.0518(11) Uani 1 1 d . . . .
H3 H 0.3886 -0.0426 0.9212 0.062 Uiso 1 1 calc R . . .
N4 N 0.3495(3) 0.0878(3) 0.8004(2) 0.0454(10) Uani 1 1 d . . . .
H4 H 0.3025 0.0972 0.7754 0.054 Uiso 1 1 calc R . . .
N5 N 0.4456(3) 0.2616(3) 0.8658(3) 0.0552(11) Uani 1 1 d . . . .
O1 O 0.5095(3) 0.0544(5) 0.6500(2) 0.0935(16) Uani 1 1 d . . . .
O2 O 0.3428(4) 0.3342(4) 0.6996(3) 0.1107(19) Uani 1 1 d . . . .
O3 O 0.6301(4) 0.3295(4) 0.7422(3) 0.1002(17) Uani 1 1 d . . . .
O11 O 0.6790(2) 0.1067(3) 0.78811(18) 0.0604(10) Uani 1 1 d . . . .
Re1 Re 0.46795(2) 0.18055(2) 0.77447(2) 0.04429(9) Uani 1 1 d . . . .
B1 B 0.6757(5) 0.2620(7) 1.0118(6) 0.080(3) Uani 1 1 d . . . .
F1 F 0.7506(6) 0.2853(7) 1.0410(5) 0.226(4) Uani 1 1 d . . . .
F2B F 0.6141(14) 0.2601(17) 1.0652(9) 0.187(9) Uani 0.438(14) 1 d . P A 2
F3B F 0.6832(15) 0.1480(10) 1.0153(6) 0.125(6) Uani 0.438(14) 1 d . P A 2
F4B F 0.6433(11) 0.285(2) 0.9548(11) 0.193(13) Uani 0.438(14) 1 d . P A 2
F3A F 0.6142(10) 0.1930(11) 1.0211(10) 0.165(7) Uani 0.562(14) 1 d . P A 1
F4A F 0.7211(16) 0.2377(12) 0.9567(11) 0.270(13) Uani 0.562(14) 1 d . P A 1
F2A F 0.6478(7) 0.3618(7) 1.0087(6) 0.109(4) Uani 0.562(14) 1 d . P A 1

loop_
_atom_site_aniso_label
_atom_site_aniso_U_11
_atom_site_aniso_U_22
_atom_site_aniso_U_33
_atom_site_aniso_U_23
_atom_site_aniso_U_13
_atom_site_aniso_U_12
C1 0.044(3) 0.072(4) 0.069(4) 0.011(4) 0.001(3) -0.002(3)
C2 0.057(4) 0.066(4) 0.082(4) 0.030(3) 0.003(3) 0.000(3)
C3 0.055(3) 0.057(3) 0.082(4) 0.026(3) -0.001(3) -0.008(3)
C11 0.039(3) 0.041(3) 0.048(3) -0.001(2) -0.001(2) 0.003(2)
C12 0.057(3) 0.056(3) 0.049(3) 0.010(3) -0.007(3) 0.010(3)
C13 0.064(4) 0.060(3) 0.052(3) 0.017(3) 0.004(3) 0.001(3)
C14 0.040(2) 0.040(3) 0.051(3) 0.003(2) 0.007(2) 0.000(2)
C15 0.040(3) 0.082(4) 0.083(4) 0.008(3) -0.016(3) 0.006(3)
C21 0.037(3) 0.045(3) 0.058(3) -0.003(3) 0.004(2) -0.001(2)
C22 0.040(3) 0.077(4) 0.089(4) 0.011(3) 0.013(3) -0.010(3)
C31 0.049(3) 0.061(4) 0.078(5) -0.005(3) -0.004(3) 0.007(3)
C32 0.080(5) 0.103(5) 0.088(5) -0.030(5) -0.013(4) 0.013(4)
N1 0.034(2) 0.037(2) 0.046(2) 0.0032(18) 0.0026(18) 0.0016(17)
N2 0.041(2) 0.048(2) 0.053(3) -0.002(2) -0.006(2) 0.0022(19)
N3 0.045(2) 0.058(3) 0.053(3) 0.014(2) 0.011(2) -0.005(2)
N4 0.033(2) 0.046(2) 0.057(3) 0.007(2) 0.0003(19) 0.0026(19)
N5 0.049(3) 0.045(2) 0.071(3) -0.009(2) -0.003(2) 0.006(2)
O1 0.073(3) 0.138(5) 0.070(3) -0.027(3) 0.012(3) -0.002(3)
O2 0.084(3) 0.103(4) 0.145(5) 0.074(3) -0.018(4) 0.019(3)
O3 0.075(3) 0.082(3) 0.144(5) 0.049(3) 0.005(3) -0.026(3)
O11 0.042(2) 0.071(3) 0.068(3) 0.021(2) 0.0143(18) 0.0005(19)
Re1 0.03871(13) 0.04074(13) 0.05341(15) 0.00965(9) 0.00081(9) -0.00025(9)
B1 0.038(4) 0.078(6) 0.126(9) 0.031(6) -0.004(5) 0.007(4)
F1 0.151(6) 0.201(7) 0.326(11) 0.021(8) -0.060(7) -0.030(6)
F2B 0.182(16) 0.175(17) 0.204(19) 0.010(14) 0.105(15) -0.008(14)
F3B 0.186(16) 0.094(9) 0.096(8) -0.002(7) -0.016(10) -0.029(10)
F4B 0.109(10) 0.30(3) 0.175(18) 0.14(2) -0.007(11) 0.047(14)
F3A 0.112(9) 0.103(10) 0.28(2) 0.057(10) 0.031(12) -0.043(9)
F4A 0.34(2) 0.149(12) 0.32(2) -0.131(14) 0.21(2) -0.121(14)
F2A 0.119(7) 0.079(6) 0.127(8) 0.010(5) 0.019(6) 0.010(5)

loop_
_atom_type_symbol
_atom_type_description
_atom_type_scat_dispersion_real
_atom_type_scat_dispersion_imag
_atom_type_scat_source
C C 0.0033 0.0016 'International Tables Vol C Tables 4.2.6.8 and 6.1.1.4'
H H 0.0000 0.0000 'International Tables Vol C Tables 4.2.6.8 and 6.1.1.4'
B B 0.0013 0.0007 'International Tables Vol C Tables 4.2.6.8 and 6.1.1.4'
F F 0.0171 0.0103 'International Tables Vol C Tables 4.2.6.8 and 6.1.1.4'
N N 0.0061 0.0033 'International Tables Vol C Tables 4.2.6.8 and 6.1.1.4'
O O 0.0106 0.0060 'International Tables Vol C Tables 4.2.6.8 and 6.1.1.4'
Re Re -1.0185 7.2310 'International Tables Vol C Tables 4.2.6.8 and 6.1.1.4'

loop_
_exptl_crystal_face_index_h
_exptl_crystal_face_index_k
_exptl_crystal_face_index_l
_exptl_crystal_face_perp_dist
_exptl_oxdiff_crystal_face_indexfrac_h
_exptl_oxdiff_crystal_face_indexfrac_k
_exptl_oxdiff_crystal_face_indexfrac_l
_exptl_oxdiff_crystal_face_x
_exptl_oxdiff_crystal_face_y
_exptl_oxdiff_crystal_face_z
0 0 1 0.0573 0.0000 0.0000 1.0000 -0.0328 -0.0100 -0.0042
0 0 -1 0.0493 -0.0000 -0.0000 -1.0000 0.0328 0.0100 0.0042
1 -1 0 0.0563 1.0000 -1.0000 0.0000 0.0083 0.0041 -0.0747
-1 1 0 0.0563 -1.0000 1.0000 -0.0000 -0.0083 -0.0041 0.0747
0 -1 0 0.0296 0.0000 -1.0000 0.0000 -0.0062 0.0379 -0.0422
0 1 0 0.0226 -0.0000 1.0000 -0.0000 0.0062 -0.0379 0.0422

loop_
_geom_angle_atom_site_label_1
_geom_angle_atom_site_label_2
_geom_angle_atom_site_label_3
_geom_angle
O1 C1 Re1 178.7(6)
O2 C2 Re1 177.5(5)
O3 C3 Re1 175.6(5)
N2 C11 N1 116.3(4)
O11 C11 N1 122.8(4)
O11 C11 N2 120.9(4)
C13 C12 N2 120.3(5)
C12 C13 C14 118.7(5)
N1 C14 C13 121.6(5)
N1 C14 N3 122.8(5)
N3 C14 C13 115.6(5)
N3 C21 C22 114.0(5)
N4 C21 C22 124.0(5)
N4 C21 N3 122.0(4)
N5 C31 C32 179.0(7)
C11 N1 Re1 115.7(3)
C14 N1 C11 119.4(4)
C14 N1 Re1 124.7(3)
C11 N2 C15 116.1(4)
C12 N2 C11 122.9(4)
C12 N2 C15 120.7(4)
C21 N3 C14 131.5(4)
C21 N4 Re1 131.1(4)
C31 N5 Re1 175.0(5)
C1 Re1 C3 89.0(3)
C1 Re1 N1 93.8(2)
C1 Re1 N4 94.7(2)
C1 Re1 N5 175.9(2)
C2 Re1 C1 90.4(3)
C2 Re1 C3 88.9(3)
C2 Re1 N1 172.8(2)
C2 Re1 N4 90.1(2)
C2 Re1 N5 93.7(2)
C3 Re1 N1 97.08(19)
C3 Re1 N4 176.2(2)
C3 Re1 N5 91.2(2)
N4 Re1 N1 83.65(14)
N4 Re1 N5 85.12(16)
N5 Re1 N1 82.10(15)
F1 B1 F2B 100.1(14)
F1 B1 F3B 97.9(9)
F1 B1 F4B 133.3(12)
F1 B1 F4A 91.9(13)
F1 B1 F2A 94.1(9)
F2B B1 F3B 89.5(12)
F4B B1 F2B 118.5(14)
F4B B1 F3B 107.0(16)
F3A B1 F1 133.7(12)
F3A B1 F4A 108.8(14)
F3A B1 F2A 116.0(11)
F2A B1 F4A 108.8(12)

loop_
_geom_bond_atom_site_label_1
_geom_bond_atom_site_label_2
_geom_bond_distance
C1 O1 1.145(7)
C1 Re1 1.916(8)
C2 O2 1.148(7)
C2 Re1 1.901(6)
C3 O3 1.130(7)
C3 Re1 1.934(6)
C11 N1 1.408(6)
C11 N2 1.391(6)
C11 O11 1.205(5)
C12 C13 1.335(7)
C12 N2 1.336(6)
C13 C14 1.413(7)
C14 N1 1.329(6)
C14 N3 1.379(6)
C15 N2 1.476(6)
C21 C22 1.498(7)
C21 N3 1.379(6)
C21 N4 1.255(6)
C31 C32 1.443(9)
C31 N5 1.125(7)
N1 Re1 2.219(4)
N4 Re1 2.133(4)
N5 Re1 2.155(5)
B1 F1 1.271(11)
B1 F2B 1.413(17)
B1 F3B 1.423(15)
B1 F4B 1.295(19)
B1 F3A 1.251(13)
B1 F4A 1.344(16)
B1 F2A 1.306(12)
